data_9006639
loop_
_publ_author_name
'Mitchell, R. H.'
'Chakhmouradian, A. R.'

_publ_section_title
;
 Solid solubility in the system NaLREETi2O6 - ThTi2O6
 (LREE, light rare-earth elements): experimental and analytical data
;
_journal_name_full 'Physics and Chemistry of Minerals'
_journal_page_first 396
_journal_page_last 405
_journal_paper_doi 10.1007/s002690050200
_journal_volume 26
_journal_year 1999
_chemical_formula_sum 'O6 Th Ti2'
_chemical_name_mineral Thorutite
_space_group_IT_number 12
_symmetry_space_group_name_Hall '-C 2y'
_symmetry_space_group_name_H-M 'C 1 2/m 1'
_cell_angle_alpha 90
_cell_angle_beta 118.82
_cell_angle_gamma 90
_cell_length_a 9.8140
_cell_length_b 3.8228
_cell_length_c 7.0313
_cell_formula_units_Z 2
_cell_volume 231.119
_database_code_amcsd 0008221
_exptl_crystal_density_diffrn 6.090
_cod_original_formula_sum 'Th Ti2 O6'
_cod_database_code 9006639

loop_
_space_group_symop_operation_xyz
x,y,z
1/2+x,1/2+y,z
x,-y,z
1/2+x,1/2-y,z
-x,y,-z
1/2-x,1/2+y,-z
-x,-y,-z
1/2-x,1/2-y,-z

loop_
_atom_site_label
_atom_site_fract_x
_atom_site_fract_y
_atom_site_fract_z
_atom_site_U_iso_or_equiv
Th 0.00000 0.00000 0.00000 0.01026
Ti 0.82360 0.00000 0.39480 0.00988
O1 0.98000 0.00000 0.31500 0.00760
O2 0.66000 0.00000 0.11500 0.02026
O3 0.28300 0.00000 0.41000 0.01520

loop_
_cod_related_entry_id
_cod_related_entry_database
_cod_related_entry_code
1 AMCSD 0008221
